data_1566037
loop_
_publ_author_name
'Bao, Xinjian'
'He, Mingyue'
'Zhang, Zhigang'
'Liu, Xi'

_publ_section_title
;
 Crystal Structure and Some Thermodynamic Properties of
 Ca7MgSi4O16-Bredigite
;
_journal_issue 1
_journal_name_full Crystals
_journal_page_first 14
_journal_paper_doi 10.3390/cryst11010014
_journal_volume 11
_journal_year 2020
_chemical_formula_sum 'Ca7 Mg O16 Si4'
_chemical_formula_weight 673.22
_chemical_name_common Bredigite
_space_group_IT_number 58
_space_group_name_Hall '-P 2 2n'
_space_group_name_H-M_alt 'P n n m'
_symmetry_cell_setting orthorhombic
_symmetry_space_group_name_H-M 'P n n m'
_atom_sites_solution_hydrogens none
_atom_sites_solution_primary direct
_atom_sites_solution_secondary difmap
_audit_creation_method SHELXL-97
_cell_angle_alpha 90.00
_cell_angle_beta 90.00
_cell_angle_gamma 90.00
_cell_formula_units_Z 4
_cell_length_a 18.3434(17)
_cell_length_b 6.7313(8)
_cell_length_c 10.8844(12)
_cell_measurement_reflns_used 1756
_cell_measurement_temperature 296(2)
_cell_measurement_theta_max 28.37
_cell_measurement_theta_min 2.18
_cell_volume 1344.0(3)
_computing_structure_refinement 'SHELXL-97 (Sheldrick, 1997)'
_computing_structure_solution 'SHELXS-97 (Sheldrick, 1990)'
_diffrn_ambient_temperature 296(2)
_diffrn_measured_fraction_theta_full 0.995
_diffrn_measured_fraction_theta_max 0.995
_diffrn_measurement_device_type 'Bruker Smart Apex II Quazar CCD'
_diffrn_radiation_monochromator graphite
_diffrn_radiation_source 'fine-focus sealed tube'
_diffrn_radiation_type MoK\a
_diffrn_radiation_wavelength 0.71073
_diffrn_reflns_av_R_equivalents 0.0483
_diffrn_reflns_av_sigmaI/netI 0.0455
_diffrn_reflns_limit_h_max 24
_diffrn_reflns_limit_h_min -24
_diffrn_reflns_limit_k_max 5
_diffrn_reflns_limit_k_min -9
_diffrn_reflns_limit_l_max 14
_diffrn_reflns_limit_l_min -13
_diffrn_reflns_number 5549
_diffrn_reflns_theta_full 28.37
_diffrn_reflns_theta_max 28.37
_diffrn_reflns_theta_min 2.18
_exptl_absorpt_coefficient_mu 3.261
_exptl_absorpt_correction_T_max 0.850
_exptl_absorpt_correction_T_min 0.822
_exptl_absorpt_correction_type multi-scans
_exptl_absorpt_process_details SADABS
_exptl_crystal_colour colourless
_exptl_crystal_density_diffrn 3.327
_exptl_crystal_density_method 'not measured'
_exptl_crystal_description block
_exptl_crystal_F_000 1344
_exptl_crystal_size_max 0.06
_exptl_crystal_size_mid 0.05
_exptl_crystal_size_min 0.05
_refine_diff_density_max 0.876
_refine_diff_density_min -0.731
_refine_diff_density_rms 0.179
_refine_ls_extinction_coef 0.0005(2)
_refine_ls_extinction_expression Fc^*^=kFc[1+0.001xFc^2^\l^3^/sin(2\q)]^-1/4^
_refine_ls_extinction_method SHELXL
_refine_ls_goodness_of_fit_ref 1.004
_refine_ls_hydrogen_treatment none
_refine_ls_matrix_type full
_refine_ls_number_parameters 147
_refine_ls_number_reflns 1756
_refine_ls_number_restraints 0
_refine_ls_restrained_S_all 1.004
_refine_ls_R_factor_all 0.0675
_refine_ls_R_factor_gt 0.0472
_refine_ls_shift/su_max 0.000
_refine_ls_shift/su_mean 0.000
_refine_ls_structure_factor_coef Fsqd
_refine_ls_weighting_details 'calc w=1/[\s^2^(Fo^2^)+(0.0479P)^2^+12.6236P] where P=(Fo^2^+2Fc^2^)/3'
_refine_ls_weighting_scheme calc
_refine_ls_wR_factor_gt 0.1157
_refine_ls_wR_factor_ref 0.1289
_reflns_number_gt 1344
_reflns_number_total 1756
_reflns_threshold_expression >2sigma(I)
_cod_data_source_file Crystals-2021-11-1-14.cif
_cod_data_source_block Bredigite
_cod_original_sg_symbol_H-M Pnnm
_cod_database_code 1566037

loop_
_symmetry_equiv_pos_as_xyz
'x, y, z'
'-x, -y, z'
'-x+1/2, y+1/2, -z+1/2'
'x+1/2, -y+1/2, -z+1/2'
'-x, -y, -z'
'x, y, -z'
'x-1/2, -y-1/2, z-1/2'
'-x-1/2, y-1/2, z-1/2'

loop_
_atom_site_label
_atom_site_type_symbol
_atom_site_fract_x
_atom_site_fract_y
_atom_site_fract_z
_atom_site_U_iso_or_equiv
_atom_site_adp_type
_atom_site_occupancy
_atom_site_symmetry_multiplicity
_atom_site_calc_flag
_atom_site_refinement_flags
_atom_site_disorder_assembly
_atom_site_disorder_group
Ca1 Ca 0.77259(5) 0.99893(16) 0.23158(10) 0.0103(2) Uani 1 1 d . . .
Ca2 Ca 0.41189(6) 0.15817(16) 0.74864(11) 0.0147(3) Uani 1 1 d . . .
Ca3 Ca 0.33277(9) 0.8028(2) 1.0000 0.0150(3) Uani 1 2 d S . .
Ca4 Ca 0.67328(8) 0.1718(2) 0.5000 0.0143(4) Uani 1 2 d S . .
Ca5 Ca 0.5000 0.5000 1.0000 0.0179(5) Uani 1 4 d S . .
Ca6 Ca 0.5000 0.5000 0.5000 0.0407(8) Uani 1 4 d S . .
Si1 Si 0.41918(7) 0.7194(2) 0.75178(13) 0.0086(3) Uani 1 1 d . . .
Si2 Si 0.66383(11) 0.7355(3) 0.5000 0.0086(4) Uani 1 2 d S . .
Si3 Si 0.33818(11) 0.2828(3) 1.0000 0.0083(4) Uani 1 2 d S . .
Mg4 Mg 0.5000 1.0000 0.5000 0.0077(7) Uani 1 4 d S . .
Mg5 Mg 0.5000 1.0000 1.0000 0.0091(7) Uani 1 4 d S . .
O1 O 0.2887(2) 0.2570(6) 1.1220(3) 0.0144(8) Uani 1 1 d . . .
O2 O 0.6968(2) 0.8474(6) 0.3803(4) 0.0162(8) Uani 1 1 d . . .
O3 O 0.4757(2) 0.7809(6) 0.8606(4) 0.0156(8) Uani 1 1 d . . .
O4 O 0.33893(19) 0.8101(6) 0.7862(4) 0.0134(8) Uani 1 1 d . . .
O5 O 0.3760(3) 0.4959(8) 1.0000 0.0143(11) Uani 1 2 d S . .
O6 O 0.4115(2) 0.4895(6) 0.7191(4) 0.0188(9) Uani 1 1 d . . .
O7 O 0.3978(3) 0.1045(8) 1.0000 0.0175(12) Uani 1 2 d S . .
O8 O 0.5764(3) 0.7718(8) 0.5000 0.0152(11) Uani 1 2 d S . .
O9 O 0.6946(3) 0.5126(8) 0.5000 0.0181(12) Uani 1 2 d S . .
O10 O 0.4443(2) 0.8410(7) 0.6296(4) 0.0250(10) Uani 1 1 d . . .

loop_
_atom_site_aniso_label
_atom_site_aniso_U_11
_atom_site_aniso_U_22
_atom_site_aniso_U_33
_atom_site_aniso_U_23
_atom_site_aniso_U_13
_atom_site_aniso_U_12
Ca1 0.0111(5) 0.0077(5) 0.0121(5) -0.0006(4) 0.0006(4) -0.0002(4)
Ca2 0.0165(5) 0.0097(5) 0.0179(6) -0.0024(4) -0.0029(4) 0.0003(4)
Ca3 0.0234(8) 0.0110(7) 0.0105(7) 0.000 0.000 0.0001(6)
Ca4 0.0143(7) 0.0089(7) 0.0198(8) 0.000 0.000 -0.0010(6)
Ca5 0.0128(10) 0.0105(10) 0.0305(13) 0.000 0.000 0.0010(8)
Ca6 0.0245(14) 0.0181(14) 0.079(3) 0.000 0.000 -0.0109(11)
Si1 0.0099(6) 0.0070(6) 0.0090(7) 0.0002(6) -0.0004(5) -0.0001(5)
Si2 0.0092(9) 0.0069(9) 0.0096(9) 0.000 0.000 0.0001(7)
Si3 0.0095(9) 0.0064(9) 0.0091(9) 0.000 0.000 -0.0001(7)
Mg4 0.0100(15) 0.0041(15) 0.0091(16) 0.000 0.000 0.0004(13)
Mg5 0.0090(15) 0.0098(17) 0.0087(16) 0.000 0.000 0.0005(13)
O1 0.0222(19) 0.0106(19) 0.0104(18) -0.0014(15) 0.0035(15) -0.0030(15)
O2 0.0164(18) 0.0141(19) 0.018(2) 0.0014(17) 0.0035(16) -0.0035(15)
O3 0.0143(17) 0.015(2) 0.017(2) -0.0056(17) -0.0022(15) 0.0004(15)
O4 0.0103(16) 0.0144(19) 0.0154(19) -0.0013(16) 0.0027(14) -0.0012(15)
O5 0.015(3) 0.011(3) 0.017(3) 0.000 0.000 -0.001(2)
O6 0.021(2) 0.0090(18) 0.026(2) -0.0046(17) -0.0015(17) 0.0004(16)
O7 0.012(2) 0.012(3) 0.029(3) 0.000 0.000 0.002(2)
O8 0.011(2) 0.014(3) 0.020(3) 0.000 0.000 -0.002(2)
O9 0.027(3) 0.008(3) 0.019(3) 0.000 0.000 0.004(2)
O10 0.030(2) 0.024(2) 0.021(2) 0.0094(19) 0.0123(19) 0.0020(19)

loop_
_atom_type_symbol
_atom_type_description
_atom_type_scat_dispersion_real
_atom_type_scat_dispersion_imag
_atom_type_scat_source
O O 0.0106 0.0060 'International Tables Vol C Tables 4.2.6.8 and 6.1.1.4'
Mg Mg 0.0486 0.0363 'International Tables Vol C Tables 4.2.6.8 and 6.1.1.4'
Si Si 0.0817 0.0704 'International Tables Vol C Tables 4.2.6.8 and 6.1.1.4'
Ca Ca 0.2262 0.3064 'International Tables Vol C Tables 4.2.6.8 and 6.1.1.4'

loop_
_geom_angle_atom_site_label_1
_geom_angle_atom_site_label_2
_geom_angle_atom_site_label_3
_geom_angle
_geom_angle_site_symmetry_1
_geom_angle_site_symmetry_3
O1 Ca1 O2 84.81(14) 4_566 .
O1 Ca1 O1 157.31(6) 4_566 2_664
O2 Ca1 O1 75.70(14) . 2_664
O1 Ca1 O4 77.60(13) 4_566 5_676
O2 Ca1 O4 77.73(13) . 5_676
O1 Ca1 O4 86.87(13) 2_664 5_676
O1 Ca1 O4 111.63(13) 4_566 7_675
O2 Ca1 O4 76.27(13) . 7_675
O1 Ca1 O4 75.21(13) 2_664 7_675
O4 Ca1 O4 151.33(12) 5_676 7_675
O1 Ca1 O6 83.54(14) 4_566 7_675
O2 Ca1 O6 129.50(14) . 7_675
O1 Ca1 O6 117.85(14) 2_664 7_675
O4 Ca1 O6 145.28(13) 5_676 7_675
O4 Ca1 O6 63.18(13) 7_675 7_675
O1 Ca1 O9 128.04(17) 4_566 3_655
O2 Ca1 O9 144.80(16) . 3_655
O1 Ca1 O9 69.39(16) 2_664 3_655
O4 Ca1 O9 95.70(16) 5_676 3_655
O4 Ca1 O9 98.57(16) 7_675 3_655
O6 Ca1 O9 73.48(16) 7_675 3_655
O1 Ca1 O2 70.52(13) 4_566 3_655
O2 Ca1 O2 143.61(13) . 3_655
O1 Ca1 O2 120.08(13) 2_664 3_655
O4 Ca1 O2 71.25(12) 5_676 3_655
O4 Ca1 O2 137.20(12) 7_675 3_655
O6 Ca1 O2 75.07(12) 7_675 3_655
O9 Ca1 O2 58.86(15) 3_655 3_655
O1 Ca1 Si1 100.33(10) 4_566 7_675
O2 Ca1 Si1 105.02(11) . 7_675
O1 Ca1 Si1 95.91(10) 2_664 7_675
O4 Ca1 Si1 176.48(10) 5_676 7_675
O4 Ca1 Si1 32.10(9) 7_675 7_675
O6 Ca1 Si1 31.21(9) 7_675 7_675
O9 Ca1 Si1 83.30(13) 3_655 7_675
O2 Ca1 Si1 105.41(9) 3_655 7_675
O1 Ca1 Si2 98.22(11) 4_566 3_655
O2 Ca1 Si2 165.37(11) . 3_655
O1 Ca1 Si2 97.91(10) 2_664 3_655
O4 Ca1 Si2 88.89(10) 5_676 3_655
O4 Ca1 Si2 115.27(10) 7_675 3_655
O6 Ca1 Si2 65.13(10) 7_675 3_655
O9 Ca1 Si2 29.82(13) 3_655 3_655
O2 Ca1 Si2 30.43(9) 3_655 3_655
Si1 Ca1 Si2 88.59(5) 7_675 3_655
O1 Ca1 Ca3 107.51(10) 4_566 5_676
O2 Ca1 Ca3 109.77(10) . 5_676
O1 Ca1 Ca3 69.44(10) 2_664 5_676
O4 Ca1 Ca3 42.49(9) 5_676 5_676
O4 Ca1 Ca3 140.81(10) 7_675 5_676
O6 Ca1 Ca3 120.62(10) 7_675 5_676
O9 Ca1 Ca3 53.51(13) 3_655 5_676
O2 Ca1 Ca3 56.66(9) 3_655 5_676
Si1 Ca1 Ca3 136.77(5) 7_675 5_676
Si2 Ca1 Ca3 55.64(5) 3_655 5_676
O1 Ca1 Ca2 52.53(10) 4_566 7_675
O2 Ca1 Ca2 133.42(11) . 7_675
O1 Ca1 Ca2 149.57(10) 2_664 7_675
O4 Ca1 Ca2 105.94(10) 5_676 7_675
O4 Ca1 Ca2 100.64(9) 7_675 7_675
O6 Ca1 Ca2 40.79(9) 7_675 7_675
O9 Ca1 Ca2 81.75(13) 3_655 7_675
O2 Ca1 Ca2 44.71(9) 3_655 7_675
Si1 Ca1 Ca2 70.59(4) 7_675 7_675
Si2 Ca1 Ca2 55.91(4) 3_655 7_675
Ca3 Ca1 Ca2 101.29(4) 5_676 7_675
O6 Ca2 O3 84.68(14) . 2_665
O6 Ca2 O2 86.01(14) . 5_666
O3 Ca2 O2 170.07(14) 2_665 5_666
O6 Ca2 O10 138.75(15) . 1_545
O3 Ca2 O10 101.35(15) 2_665 1_545
O2 Ca2 O10 83.48(14) 5_666 1_545
O6 Ca2 O4 150.40(14) . 1_545
O3 Ca2 O4 119.07(13) 2_665 1_545
O2 Ca2 O4 70.86(12) 5_666 1_545
O10 Ca2 O4 58.37(12) 1_545 1_545
O6 Ca2 O1 80.24(14) . 6_557
O3 Ca2 O1 113.63(13) 2_665 6_557
O2 Ca2 O1 67.99(12) 5_666 6_557
O10 Ca2 O1 130.64(13) 1_545 6_557
O4 Ca2 O1 74.17(11) 1_545 6_557
O6 Ca2 O8 72.00(16) . 5_666
O3 Ca2 O8 113.42(15) 2_665 5_666
O2 Ca2 O8 60.08(14) 5_666 5_666
O10 Ca2 O8 68.18(15) 1_545 5_666
O4 Ca2 O8 109.41(14) 1_545 5_666
O1 Ca2 O8 121.76(14) 6_557 5_666
O6 Ca2 O7 105.62(16) . .
O3 Ca2 O7 66.83(14) 2_665 .
O2 Ca2 O7 119.30(15) 5_666 .
O10 Ca2 O7 114.31(15) 1_545 .
O4 Ca2 O7 72.20(14) 1_545 .
O1 Ca2 O7 56.52(14) 6_557 .
O8 Ca2 O7 177.48(17) 5_666 .
O6 Ca2 O10 86.47(14) . 2_665
O3 Ca2 O10 57.27(12) 2_665 2_665
O2 Ca2 O10 118.69(12) 5_666 2_665
O10 Ca2 O10 64.58(16) 1_545 2_665
O4 Ca2 O10 120.51(12) 1_545 2_665
O1 Ca2 O10 164.78(13) 6_557 2_665
O8 Ca2 O10 59.77(13) 5_666 2_665
O7 Ca2 O10 121.31(14) . 2_665
O6 Ca2 Si1 172.10(12) . 1_545
O3 Ca2 Si1 97.15(11) 2_665 1_545
O2 Ca2 Si1 91.62(10) 5_666 1_545
O10 Ca2 Si1 33.36(10) 1_545 1_545
O4 Ca2 Si1 33.16(8) 1_545 1_545
O1 Ca2 Si1 105.87(9) 6_557 1_545
O8 Ca2 Si1 100.29(13) 5_666 1_545
O7 Ca2 Si1 82.11(12) . 1_545
O10 Ca2 Si1 88.07(10) 2_665 1_545
O6 Ca2 O3 151.93(14) . 1_545
O3 Ca2 O3 67.34(15) 2_665 1_545
O2 Ca2 O3 122.05(12) 5_666 1_545
O10 Ca2 O3 54.58(12) 1_545 1_545
O4 Ca2 O3 54.08(11) 1_545 1_545
O1 Ca2 O3 108.23(11) 6_557 1_545
O8 Ca2 O3 120.32(14) 5_666 1_545
O7 Ca2 O3 62.17(14) . 1_545
O10 Ca2 O3 80.41(12) 2_665 1_545
Si1 Ca2 O3 31.38(8) 1_545 1_545
O6 Ca2 Si2 69.41(12) . 5_666
O3 Ca2 Si2 140.60(11) 2_665 5_666
O2 Ca2 Si2 30.88(10) 5_666 5_666
O10 Ca2 Si2 81.74(11) 1_545 5_666
O4 Ca2 Si2 96.23(9) 1_545 5_666
O1 Ca2 Si2 91.29(9) 6_557 5_666
O8 Ca2 Si2 31.22(11) 5_666 5_666
O7 Ca2 Si2 147.46(12) . 5_666
O10 Ca2 Si2 90.95(9) 2_665 5_666
Si1 Ca2 Si2 105.01(6) 1_545 5_666
O3 Ca2 Si2 135.00(9) 1_545 5_666
O5 Ca3 O4 90.13(10) . 6_557
O5 Ca3 O4 90.13(10) . .
O4 Ca3 O4 173.9(2) 6_557 .
O5 Ca3 O7 128.6(2) . 1_565
O4 Ca3 O7 87.55(10) 6_557 1_565
O4 Ca3 O7 87.55(10) . 1_565
O5 Ca3 O9 137.11(19) . 7_576
O4 Ca3 O9 91.97(10) 6_557 7_576
O4 Ca3 O9 91.97(10) . 7_576
O7 Ca3 O9 94.29(18) 1_565 7_576
O5 Ca3 O2 89.04(15) . 7_576
O4 Ca3 O2 118.87(13) 6_557 7_576
O4 Ca3 O2 67.19(12) . 7_576
O7 Ca3 O2 135.54(14) 1_565 7_576
O9 Ca3 O2 53.12(12) 7_576 7_576
O5 Ca3 O2 89.04(15) . 4_466
O4 Ca3 O2 67.19(12) 6_557 4_466
O4 Ca3 O2 118.87(13) . 4_466
O7 Ca3 O2 135.54(14) 1_565 4_466
O9 Ca3 O2 53.12(12) 7_576 4_466
O2 Ca3 O2 51.68(15) 7_576 4_466
O5 Ca3 O3 69.20(14) . 6_557
O4 Ca3 O3 57.28(12) 6_557 6_557
O4 Ca3 O3 117.31(13) . 6_557
O7 Ca3 O3 66.70(14) 1_565 6_557
O9 Ca3 O3 142.90(11) 7_576 6_557
O2 Ca3 O3 157.32(12) 7_576 6_557
O2 Ca3 O3 119.11(10) 4_466 6_557
O5 Ca3 O3 69.20(14) . .
O4 Ca3 O3 117.31(13) 6_557 .
O4 Ca3 O3 57.28(12) . .
O7 Ca3 O3 66.70(14) 1_565 .
O9 Ca3 O3 142.90(11) 7_576 .
O2 Ca3 O3 119.11(10) 7_576 .
O2 Ca3 O3 157.32(12) 4_466 .
O3 Ca3 O3 60.05(15) 6_557 .
O5 Ca3 Si2 106.25(15) . 7_576
O4 Ca3 Si2 92.87(10) 6_557 7_576
O4 Ca3 Si2 92.87(10) . 7_576
O7 Ca3 Si2 125.15(15) 1_565 7_576
O9 Ca3 Si2 30.86(12) 7_576 7_576
O2 Ca3 Si2 30.77(8) 7_576 7_576
O2 Ca3 Si2 30.77(8) 4_466 7_576
O3 Ca3 Si2 149.03(7) 6_557 7_576
O3 Ca3 Si2 149.03(7) . 7_576
O5 Ca3 Si1 69.93(7) . 6_557
O4 Ca3 Si1 29.74(9) 6_557 6_557
O4 Ca3 Si1 145.83(12) . 6_557
O7 Ca3 Si1 84.26(8) 1_565 6_557
O9 Ca3 Si1 121.66(4) 7_576 6_557
O2 Ca3 Si1 136.54(9) 7_576 6_557
O2 Ca3 Si1 89.19(8) 4_466 6_557
O3 Ca3 Si1 30.23(8) 6_557 6_557
O3 Ca3 Si1 89.18(9) . 6_557
Si2 Ca3 Si1 118.80(4) 7_576 6_557
O5 Ca3 Si1 69.93(7) . .
O4 Ca3 Si1 145.83(12) 6_557 .
O4 Ca3 Si1 29.74(9) . .
O7 Ca3 Si1 84.26(8) 1_565 .
O9 Ca3 Si1 121.66(4) 7_576 .
O2 Ca3 Si1 89.19(8) 7_576 .
O2 Ca3 Si1 136.54(9) 4_466 .
O3 Ca3 Si1 89.18(9) 6_557 .
O3 Ca3 Si1 30.23(8) . .
Si2 Ca3 Si1 118.80(4) 7_576 .
Si1 Ca3 Si1 116.20(7) 6_557 .
O9 Ca4 O1 71.01(15) . 7_665
O9 Ca4 O1 71.01(15) . 4_556
O1 Ca4 O1 62.95(17) 7_665 4_556
O9 Ca4 O10 99.99(16) . 5_666
O1 Ca4 O10 171.00(15) 7_665 5_666
O1 Ca4 O10 114.63(12) 4_556 5_666
O9 Ca4 O10 99.99(16) . 2_665
O1 Ca4 O10 114.63(12) 7_665 2_665
O1 Ca4 O10 171.00(15) 4_556 2_665
O10 Ca4 O10 66.29(18) 5_666 2_665
O9 Ca4 O2 143.75(12) . 1_545
O1 Ca4 O2 106.50(13) 7_665 1_545
O1 Ca4 O2 75.90(12) 4_556 1_545
O10 Ca4 O2 80.53(13) 5_666 1_545
O10 Ca4 O2 112.83(14) 2_665 1_545
O9 Ca4 O2 143.75(12) . 6_546
O1 Ca4 O2 75.90(12) 7_665 6_546
O1 Ca4 O2 106.50(13) 4_556 6_546
O10 Ca4 O2 112.83(14) 5_666 6_546
O10 Ca4 O2 80.53(13) 2_665 6_546
O2 Ca4 O2 60.69(18) 1_545 6_546
O9 Ca4 Si2 173.71(16) . 1_545
O1 Ca4 Si2 103.71(10) 7_665 1_545
O1 Ca4 Si2 103.71(10) 4_556 1_545
O10 Ca4 Si2 85.25(11) 5_666 1_545
O10 Ca4 Si2 85.25(11) 2_665 1_545
O2 Ca4 Si2 33.36(9) 1_545 1_545
O2 Ca4 Si2 33.36(9) 6_546 1_545
O9 Ca4 Si3 74.56(15) . 7_665
O1 Ca4 Si3 32.16(9) 7_665 7_665
O1 Ca4 Si3 32.16(9) 4_556 7_665
O10 Ca4 Si3 146.69(9) 5_666 7_665
O10 Ca4 Si3 146.69(9) 2_665 7_665
O2 Ca4 Si3 85.33(10) 1_545 7_665
O2 Ca4 Si3 85.33(10) 6_546 7_665
Si2 Ca4 Si3 99.15(7) 1_545 7_665
O9 Ca4 O4 88.48(8) . 2_665
O1 Ca4 O4 62.09(10) 7_665 2_665
O1 Ca4 O4 124.93(12) 4_556 2_665
O10 Ca4 O4 119.10(12) 5_666 2_665
O10 Ca4 O4 52.87(11) 2_665 2_665
O2 Ca4 O4 123.27(12) 1_545 2_665
O2 Ca4 O4 62.71(11) 6_546 2_665
Si2 Ca4 O4 91.99(8) 1_545 2_665
Si3 Ca4 O4 93.86(7) 7_665 2_665
O9 Ca4 O4 88.48(8) . 5_666
O1 Ca4 O4 124.93(12) 7_665 5_666
O1 Ca4 O4 62.09(10) 4_556 5_666
O10 Ca4 O4 52.87(11) 5_666 5_666
O10 Ca4 O4 119.10(12) 2_665 5_666
O2 Ca4 O4 62.71(11) 1_545 5_666
O2 Ca4 O4 123.27(12) 6_546 5_666
Si2 Ca4 O4 91.99(8) 1_545 5_666
Si3 Ca4 O4 93.86(7) 7_665 5_666
O4 Ca4 O4 170.64(14) 2_665 5_666
O9 Ca4 Si1 82.40(9) . 5_666
O1 Ca4 Si1 144.89(10) 7_665 5_666
O1 Ca4 Si1 87.26(9) 4_556 5_666
O10 Ca4 Si1 28.92(9) 5_666 5_666
O10 Ca4 Si1 91.80(10) 2_665 5_666
O2 Ca4 Si1 81.64(9) 1_545 5_666
O2 Ca4 Si1 133.83(10) 6_546 5_666
Si2 Ca4 Si1 101.01(5) 1_545 5_666
Si3 Ca4 Si1 119.23(4) 7_665 5_666
O4 Ca4 Si1 141.35(9) 2_665 5_666
O4 Ca4 Si1 29.33(7) 5_666 5_666
O5 Ca5 O5 180.000(1) 5_667 .
O5 Ca5 O3 80.11(14) 5_667 2_665
O5 Ca5 O3 99.89(14) . 2_665
O5 Ca5 O3 80.11(14) 5_667 5_667
O5 Ca5 O3 99.89(14) . 5_667
O3 Ca5 O3 75.99(18) 2_665 5_667
O5 Ca5 O3 99.89(14) 5_667 6_557
O5 Ca5 O3 80.11(14) . 6_557
O3 Ca5 O3 180.000(1) 2_665 6_557
O3 Ca5 O3 104.01(18) 5_667 6_557
O5 Ca5 O3 99.89(14) 5_667 .
O5 Ca5 O3 80.11(14) . .
O3 Ca5 O3 104.01(18) 2_665 .
O3 Ca5 O3 180.000(1) 5_667 .
O3 Ca5 O3 75.99(18) 6_557 .
O5 Ca5 Si3 25.54(15) 5_667 5_667
O5 Ca5 Si3 154.46(15) . 5_667
O3 Ca5 Si3 100.17(9) 2_665 5_667
O3 Ca5 Si3 100.17(9) 5_667 5_667
O3 Ca5 Si3 79.83(9) 6_557 5_667
O3 Ca5 Si3 79.83(9) . 5_667
O5 Ca5 Si3 154.46(15) 5_667 .
O5 Ca5 Si3 25.54(15) . .
O3 Ca5 Si3 79.83(9) 2_665 .
O3 Ca5 Si3 79.83(9) 5_667 .
O3 Ca5 Si3 100.17(9) 6_557 .
O3 Ca5 Si3 100.17(9) . .
Si3 Ca5 Si3 180.0 5_667 .
O5 Ca5 Mg5 90.69(14) 5_667 1_545
O5 Ca5 Mg5 89.31(14) . 1_545
O3 Ca5 Mg5 39.92(9) 2_665 1_545
O3 Ca5 Mg5 39.92(9) 5_667 1_545
O3 Ca5 Mg5 140.08(9) 6_557 1_545
O3 Ca5 Mg5 140.08(9) . 1_545
Si3 Ca5 Mg5 116.23(4) 5_667 1_545
Si3 Ca5 Mg5 63.77(4) . 1_545
O5 Ca5 Mg5 89.31(14) 5_667 .
O5 Ca5 Mg5 90.69(14) . .
O3 Ca5 Mg5 140.08(9) 2_665 .
O3 Ca5 Mg5 140.08(9) 5_667 .
O3 Ca5 Mg5 39.92(9) 6_557 .
O3 Ca5 Mg5 39.92(9) . .
Si3 Ca5 Mg5 63.77(4) 5_667 .
Si3 Ca5 Mg5 116.23(4) . .
Mg5 Ca5 Mg5 180.0 1_545 .
O5 Ca5 Si1 64.62(7) 5_667 5_667
O5 Ca5 Si1 115.38(7) . 5_667
O3 Ca5 Si1 94.40(9) 2_665 5_667
O3 Ca5 Si1 26.28(9) 5_667 5_667
O3 Ca5 Si1 85.60(9) 6_557 5_667
O3 Ca5 Si1 153.72(9) . 5_667
Si3 Ca5 Si1 78.57(3) 5_667 5_667
Si3 Ca5 Si1 101.43(3) . 5_667
Mg5 Ca5 Si1 64.40(2) 1_545 5_667
Mg5 Ca5 Si1 115.60(2) . 5_667
O5 Ca5 Si1 64.62(7) 5_667 2_665
O5 Ca5 Si1 115.38(7) . 2_665
O3 Ca5 Si1 26.28(9) 2_665 2_665
O3 Ca5 Si1 94.40(9) 5_667 2_665
O3 Ca5 Si1 153.72(9) 6_557 2_665
O3 Ca5 Si1 85.60(9) . 2_665
Si3 Ca5 Si1 78.57(3) 5_667 2_665
Si3 Ca5 Si1 101.43(3) . 2_665
Mg5 Ca5 Si1 64.40(2) 1_545 2_665
Mg5 Ca5 Si1 115.60(2) . 2_665
Si1 Ca5 Si1 104.49(5) 5_667 2_665
O8 Ca6 O8 180.0(2) . 5_666
O8 Ca6 O10 114.65(14) . 5_666
O8 Ca6 O10 65.35(14) 5_666 5_666
O8 Ca6 O10 114.65(14) . 2_665
O8 Ca6 O10 65.35(14) 5_666 2_665
O10 Ca6 O10 58.61(17) 5_666 2_665
O8 Ca6 O10 65.35(14) . .
O8 Ca6 O10 114.65(14) 5_666 .
O10 Ca6 O10 180.000(1) 5_666 .
O10 Ca6 O10 121.39(17) 2_665 .
O8 Ca6 O10 65.35(14) . 6_556
O8 Ca6 O10 114.65(14) 5_666 6_556
O10 Ca6 O10 121.39(17) 5_666 6_556
O10 Ca6 O10 180.0 2_665 6_556
O10 Ca6 O10 58.61(17) . 6_556
O8 Ca6 O6 68.81(10) . 2_665
O8 Ca6 O6 111.19(10) 5_666 2_665
O10 Ca6 O6 102.98(12) 5_666 2_665
O10 Ca6 O6 54.24(11) 2_665 2_665
O10 Ca6 O6 77.02(12) . 2_665
O10 Ca6 O6 125.76(11) 6_556 2_665
O8 Ca6 O6 68.81(10) . 5_666
O8 Ca6 O6 111.19(10) 5_666 5_666
O10 Ca6 O6 54.24(11) 5_666 5_666
O10 Ca6 O6 102.98(12) 2_665 5_666
O10 Ca6 O6 125.76(11) . 5_666
O10 Ca6 O6 77.02(12) 6_556 5_666
O6 Ca6 O6 111.46(16) 2_665 5_666
O8 Ca6 O6 111.19(10) . .
O8 Ca6 O6 68.81(10) 5_666 .
O10 Ca6 O6 125.76(11) 5_666 .
O10 Ca6 O6 77.02(12) 2_665 .
O10 Ca6 O6 54.24(11) . .
O10 Ca6 O6 102.98(12) 6_556 .
O6 Ca6 O6 68.54(16) 2_665 .
O6 Ca6 O6 180.00(13) 5_666 .
O8 Ca6 O6 111.19(10) . 6_556
O8 Ca6 O6 68.81(10) 5_666 6_556
O10 Ca6 O6 77.02(12) 5_666 6_556
O10 Ca6 O6 125.76(11) 2_665 6_556
O10 Ca6 O6 102.98(12) . 6_556
O10 Ca6 O6 54.24(11) 6_556 6_556
O6 Ca6 O6 180.0 2_665 6_556
O6 Ca6 O6 68.54(16) 5_666 6_556
O6 Ca6 O6 111.46(16) . 6_556
O8 Ca6 Mg4 142.55(13) . 1_545
O8 Ca6 Mg4 37.45(13) 5_666 1_545
O10 Ca6 Mg4 37.18(8) 5_666 1_545
O10 Ca6 Mg4 37.18(8) 2_665 1_545
O10 Ca6 Mg4 142.82(8) . 1_545
O10 Ca6 Mg4 142.82(8) 6_556 1_545
O6 Ca6 Mg4 91.40(8) 2_665 1_545
O6 Ca6 Mg4 91.40(8) 5_666 1_545
O6 Ca6 Mg4 88.60(8) . 1_545
O6 Ca6 Mg4 88.60(8) 6_556 1_545
O8 Ca6 Mg4 37.45(13) . .
O8 Ca6 Mg4 142.55(13) 5_666 .
O10 Ca6 Mg4 142.82(8) 5_666 .
O10 Ca6 Mg4 142.82(8) 2_665 .
O10 Ca6 Mg4 37.18(8) . .
O10 Ca6 Mg4 37.18(8) 6_556 .
O6 Ca6 Mg4 88.60(8) 2_665 .
O6 Ca6 Mg4 88.60(8) 5_666 .
O6 Ca6 Mg4 91.40(8) . .
O6 Ca6 Mg4 91.40(8) 6_556 .
Mg4 Ca6 Mg4 180.0 1_545 .
O6 Si1 O3 117.8(2) . .
O6 Si1 O10 109.3(2) . .
O3 Si1 O10 106.6(2) . .
O6 Si1 O4 109.5(2) . .
O3 Si1 O4 108.1(2) . .
O10 Si1 O4 104.7(2) . .
O6 Si1 Ca2 164.40(17) . 1_565
O3 Si1 Ca2 77.47(16) . 1_565
O10 Si1 Ca2 60.08(17) . 1_565
O4 Si1 Ca2 65.77(14) . 1_565
O6 Si1 Ca1 56.09(15) . 7_576
O3 Si1 Ca1 136.99(16) . 7_576
O10 Si1 Ca1 115.47(18) . 7_576
O4 Si1 Ca1 53.68(14) . 7_576
Ca2 Si1 Ca1 115.94(5) 1_565 7_576
O6 Si1 Ca3 108.44(17) . .
O3 Si1 Ca3 69.79(15) . .
O10 Si1 Ca3 138.23(17) . .
O4 Si1 Ca3 44.92(14) . .
Ca2 Si1 Ca3 79.11(5) 1_565 .
Ca1 Si1 Ca3 73.09(4) 7_576 .
O6 Si1 Ca2 109.45(16) . 2_665
O3 Si1 Ca2 47.69(14) . 2_665
O10 Si1 Ca2 65.68(17) . 2_665
O4 Si1 Ca2 140.85(15) . 2_665
Ca2 Si1 Ca2 77.69(5) 1_565 2_665
Ca1 Si1 Ca2 165.47(6) 7_576 2_665
Ca3 Si1 Ca2 116.42(6) . 2_665
O6 Si1 Ca4 89.13(16) . 5_666
O3 Si1 Ca4 150.92(17) . 5_666
O10 Si1 Ca4 49.97(17) . 5_666
O4 Si1 Ca4 69.26(14) . 5_666
Ca2 Si1 Ca4 75.28(5) 1_565 5_666
Ca1 Si1 Ca4 66.26(4) 7_576 5_666
Ca3 Si1 Ca4 114.16(5) . 5_666
Ca2 Si1 Ca4 115.48(5) 2_665 5_666
O6 Si1 Ca5 78.19(16) . .
O3 Si1 Ca5 42.12(15) . .
O10 Si1 Ca5 137.73(17) . .
O4 Si1 Ca5 111.72(15) . .
Ca2 Si1 Ca5 117.41(5) 1_565 .
Ca1 Si1 Ca5 103.27(4) 7_576 .
Ca3 Si1 Ca5 67.73(4) . .
Ca2 Si1 Ca5 72.56(4) 2_665 .
Ca4 Si1 Ca5 166.90(5) 5_666 .
O6 Si1 Ca6 56.30(16) . .
O3 Si1 Ca6 114.43(15) . .
O10 Si1 Ca6 56.25(16) . .
O4 Si1 Ca6 136.75(15) . .
Ca2 Si1 Ca6 115.98(5) 1_565 .
Ca1 Si1 Ca6 96.58(4) 7_576 .
Ca3 Si1 Ca6 164.69(6) . .
Ca2 Si1 Ca6 71.71(4) 2_665 .
Ca4 Si1 Ca6 69.91(4) 5_666 .
Ca5 Si1 Ca6 104.88(4) . .
O9 Si2 O8 119.3(3) . .
O9 Si2 O2 107.7(2) . 6_556
O8 Si2 O2 107.38(19) . 6_556
O9 Si2 O2 107.7(2) . .
O8 Si2 O2 107.38(19) . .
O2 Si2 O2 106.9(3) 6_556 .
O9 Si2 Ca4 156.0(2) . 1_565
O8 Si2 Ca4 84.7(2) . 1_565
O2 Si2 Ca4 60.95(16) 6_556 1_565
O2 Si2 Ca4 60.95(16) . 1_565
O9 Si2 Ca3 64.6(2) . 7_675
O8 Si2 Ca3 176.1(2) . 7_675
O2 Si2 Ca3 70.53(15) 6_556 7_675
O2 Si2 Ca3 70.53(15) . 7_675
Ca4 Si2 Ca3 91.37(7) 1_565 7_675
O9 Si2 Ca2 111.77(9) . 2_665
O8 Si2 Ca2 61.71(5) . 2_665
O2 Si2 Ca2 50.49(14) 6_556 2_665
O2 Si2 Ca2 139.03(17) . 2_665
Ca4 Si2 Ca2 78.32(5) 1_565 2_665
Ca3 Si2 Ca2 117.51(4) 7_675 2_665
O9 Si2 Ca2 111.77(9) . 5_666
O8 Si2 Ca2 61.71(5) . 5_666
O2 Si2 Ca2 139.03(17) 6_556 5_666
O2 Si2 Ca2 50.49(14) . 5_666
Ca4 Si2 Ca2 78.32(5) 1_565 5_666
Ca3 Si2 Ca2 117.51(4) 7_675 5_666
Ca2 Si2 Ca2 119.99(8) 2_665 5_666
O9 Si2 Ca1 53.57(6) . 8_756
O8 Si2 Ca1 115.79(11) . 8_756
O2 Si2 Ca1 57.50(15) 6_556 8_756
O2 Si2 Ca1 136.68(17) . 8_756
Ca4 Si2 Ca1 118.36(5) 1_565 8_756
Ca3 Si2 Ca1 66.16(4) 7_675 8_756
Ca2 Si2 Ca1 66.05(3) 2_665 8_756
Ca2 Si2 Ca1 163.27(7) 5_666 8_756
O9 Si2 Ca1 53.57(6) . 3_645
O8 Si2 Ca1 115.79(11) . 3_645
O2 Si2 Ca1 136.68(17) 6_556 3_645
O2 Si2 Ca1 57.50(15) . 3_645
Ca4 Si2 Ca1 118.36(5) 1_565 3_645
Ca3 Si2 Ca1 66.16(4) 7_675 3_645
Ca2 Si2 Ca1 163.27(7) 2_665 3_645
Ca2 Si2 Ca1 66.05(3) 5_666 3_645
Ca1 Si2 Ca1 103.88(7) 8_756 3_645
O9 Si2 Ca6 82.8(2) . .
O8 Si2 Ca6 36.5(2) . .
O2 Si2 Ca6 123.13(15) 6_556 .
O2 Si2 Ca6 123.13(15) . .
Ca4 Si2 Ca6 121.18(7) 1_565 .
Ca3 Si2 Ca6 147.44(8) 7_675 .
Ca2 Si2 Ca6 73.36(4) 2_665 .
Ca2 Si2 Ca6 73.36(4) 5_666 .
Ca1 Si2 Ca6 95.17(5) 8_756 .
Ca1 Si2 Ca6 95.17(5) 3_645 .
O5 Si3 O1 109.93(18) . 6_557
O5 Si3 O1 109.93(18) . .
O1 Si3 O1 110.3(3) 6_557 .
O5 Si3 O7 111.9(3) . .
O1 Si3 O7 107.38(19) 6_557 .
O1 Si3 O7 107.38(19) . .
O5 Si3 Ca4 110.0(2) . 7_566
O1 Si3 Ca4 56.79(15) 6_557 7_566
O1 Si3 Ca4 56.79(15) . 7_566
O7 Si3 Ca4 138.1(2) . 7_566
O5 Si3 Ca2 93.02(11) . 6_557
O1 Si3 Ca2 157.04(17) 6_557 6_557
O1 Si3 Ca2 60.13(14) . 6_557
O7 Si3 Ca2 61.08(5) . 6_557
Ca4 Si3 Ca2 116.85(4) 7_566 6_557
O5 Si3 Ca2 93.02(11) . .
O1 Si3 Ca2 60.13(14) 6_557 .
O1 Si3 Ca2 157.04(17) . .
O7 Si3 Ca2 61.08(5) . .
Ca4 Si3 Ca2 116.85(4) 7_566 .
Ca2 Si3 Ca2 119.64(7) 6_557 .
O5 Si3 Ca3 156.0(2) . 1_545
O1 Si3 Ca3 82.85(15) 6_557 1_545
O1 Si3 Ca3 82.85(15) . 1_545
O7 Si3 Ca3 44.1(2) . 1_545
Ca4 Si3 Ca3 94.01(7) 7_566 1_545
Ca2 Si3 Ca3 75.42(4) 6_557 1_545
Ca2 Si3 Ca3 75.42(4) . 1_545
O5 Si3 Ca5 38.0(2) . .
O1 Si3 Ca5 123.43(15) 6_557 .
O1 Si3 Ca5 123.43(15) . .
O7 Si3 Ca5 73.9(2) . .
Ca4 Si3 Ca5 148.00(8) 7_566 .
Ca2 Si3 Ca5 74.57(4) 6_557 .
Ca2 Si3 Ca5 74.57(4) . .
Ca3 Si3 Ca5 117.99(7) 1_545 .
O5 Si3 Ca1 76.73(11) . 4_466
O1 Si3 Ca1 122.65(16) 6_557 4_466
O1 Si3 Ca1 33.22(14) . 4_466
O7 Si3 Ca1 122.97(3) . 4_466
Ca4 Si3 Ca1 67.30(4) 7_566 4_466
Ca2 Si3 Ca1 62.26(3) 6_557 4_466
Ca2 Si3 Ca1 169.75(7) . 4_466
Ca3 Si3 Ca1 114.26(4) 1_545 4_466
Ca5 Si3 Ca1 97.09(4) . 4_466
O5 Si3 Ca1 76.73(11) . 7_576
O1 Si3 Ca1 33.22(14) 6_557 7_576
O1 Si3 Ca1 122.65(16) . 7_576
O7 Si3 Ca1 122.97(3) . 7_576
Ca4 Si3 Ca1 67.30(4) 7_566 7_576
Ca2 Si3 Ca1 169.75(7) 6_557 7_576
Ca2 Si3 Ca1 62.26(3) . 7_576
Ca3 Si3 Ca1 114.26(4) 1_545 7_576
Ca5 Si3 Ca1 97.09(4) . 7_576
Ca1 Si3 Ca1 113.95(7) 4_466 7_576
O5 Si3 Ca3 27.4(2) . .
O1 Si3 Ca3 95.24(16) 6_557 .
O1 Si3 Ca3 95.24(16) . .
O7 Si3 Ca3 139.3(2) . .
Ca4 Si3 Ca3 82.60(6) 7_566 .
Ca2 Si3 Ca3 106.08(5) 6_557 .
Ca2 Si3 Ca3 106.08(5) . .
Ca3 Si3 Ca3 176.61(9) 1_545 .
Ca5 Si3 Ca3 65.40(5) . .
Ca1 Si3 Ca3 64.45(4) 4_466 .
Ca1 Si3 Ca3 64.45(4) 7_576 .
O10 Mg4 O10 180.0 2_675 6_556
O10 Mg4 O10 92.7(3) 2_675 .
O10 Mg4 O10 87.3(3) 6_556 .
O10 Mg4 O10 87.3(3) 2_675 5_676
O10 Mg4 O10 92.7(3) 6_556 5_676
O10 Mg4 O10 180.000(1) . 5_676
O10 Mg4 O8 92.87(16) 2_675 .
O10 Mg4 O8 87.13(16) 6_556 .
O10 Mg4 O8 87.13(16) . .
O10 Mg4 O8 92.87(16) 5_676 .
O10 Mg4 O8 87.13(16) 2_675 5_676
O10 Mg4 O8 92.87(16) 6_556 5_676
O10 Mg4 O8 92.87(16) . 5_676
O10 Mg4 O8 87.13(16) 5_676 5_676
O8 Mg4 O8 180.000(1) . 5_676
O10 Mg4 Ca2 50.47(13) 2_675 2_665
O10 Mg4 Ca2 129.53(13) 6_556 2_665
O10 Mg4 Ca2 60.91(13) . 2_665
O10 Mg4 Ca2 119.09(13) 5_676 2_665
O8 Mg4 Ca2 55.68(3) . 2_665
O8 Mg4 Ca2 124.32(3) 5_676 2_665
O10 Mg4 Ca2 119.09(13) 2_675 5_666
O10 Mg4 Ca2 60.91(13) 6_556 5_666
O10 Mg4 Ca2 129.53(13) . 5_666
O10 Mg4 Ca2 50.47(13) 5_676 5_666
O8 Mg4 Ca2 55.68(3) . 5_666
O8 Mg4 Ca2 124.32(3) 5_676 5_666
Ca2 Mg4 Ca2 108.86(4) 2_665 5_666
O10 Mg4 Ca2 60.91(13) 2_675 1_565
O10 Mg4 Ca2 119.09(13) 6_556 1_565
O10 Mg4 Ca2 50.47(13) . 1_565
O10 Mg4 Ca2 129.53(13) 5_676 1_565
O8 Mg4 Ca2 124.32(3) . 1_565
O8 Mg4 Ca2 55.68(3) 5_676 1_565
Ca2 Mg4 Ca2 71.14(4) 2_665 1_565
Ca2 Mg4 Ca2 180.0 5_666 1_565
O10 Mg4 Ca2 129.53(13) 2_675 6_566
O10 Mg4 Ca2 50.47(13) 6_556 6_566
O10 Mg4 Ca2 119.09(13) . 6_566
O10 Mg4 Ca2 60.91(13) 5_676 6_566
O8 Mg4 Ca2 124.32(3) . 6_566
O8 Mg4 Ca2 55.68(3) 5_676 6_566
Ca2 Mg4 Ca2 180.0 2_665 6_566
Ca2 Mg4 Ca2 71.14(4) 5_666 6_566
Ca2 Mg4 Ca2 108.86(4) 1_565 6_566
O10 Mg4 Ca6 121.58(13) 2_675 .
O10 Mg4 Ca6 58.42(13) 6_556 .
O10 Mg4 Ca6 58.42(13) . .
O10 Mg4 Ca6 121.58(13) 5_676 .
O8 Mg4 Ca6 42.38(15) . .
O8 Mg4 Ca6 137.62(15) 5_676 .
Ca2 Mg4 Ca6 71.336(19) 2_665 .
Ca2 Mg4 Ca6 71.336(19) 5_666 .
Ca2 Mg4 Ca6 108.664(19) 1_565 .
Ca2 Mg4 Ca6 108.664(19) 6_566 .
O10 Mg4 Ca6 58.42(13) 2_675 1_565
O10 Mg4 Ca6 121.58(13) 6_556 1_565
O10 Mg4 Ca6 121.58(13) . 1_565
O10 Mg4 Ca6 58.42(13) 5_676 1_565
O8 Mg4 Ca6 137.62(15) . 1_565
O8 Mg4 Ca6 42.38(15) 5_676 1_565
Ca2 Mg4 Ca6 108.664(19) 2_665 1_565
Ca2 Mg4 Ca6 108.664(19) 5_666 1_565
Ca2 Mg4 Ca6 71.336(19) 1_565 1_565
Ca2 Mg4 Ca6 71.336(19) 6_566 1_565
Ca6 Mg4 Ca6 180.0 . 1_565
O7 Mg5 O7 180.000(1) 5_667 1_565
O7 Mg5 O3 92.66(15) 5_667 5_677
O7 Mg5 O3 87.34(15) 1_565 5_677
O7 Mg5 O3 87.34(15) 5_667 .
O7 Mg5 O3 92.66(15) 1_565 .
O3 Mg5 O3 180.000(1) 5_677 .
O7 Mg5 O3 87.34(15) 5_667 6_557
O7 Mg5 O3 92.66(15) 1_565 6_557
O3 Mg5 O3 90.9(2) 5_677 6_557
O3 Mg5 O3 89.1(2) . 6_557
O7 Mg5 O3 92.66(15) 5_667 2_675
O7 Mg5 O3 87.34(15) 1_565 2_675
O3 Mg5 O3 89.1(2) 5_677 2_675
O3 Mg5 O3 90.9(2) . 2_675
O3 Mg5 O3 180.000(1) 6_557 2_675
O7 Mg5 Ca3 43.97(17) 5_667 5_677
O7 Mg5 Ca3 136.03(17) 1_565 5_677
O3 Mg5 Ca3 62.60(10) 5_677 5_677
O3 Mg5 Ca3 117.40(10) . 5_677
O3 Mg5 Ca3 117.40(10) 6_557 5_677
O3 Mg5 Ca3 62.60(10) 2_675 5_677
O7 Mg5 Ca3 136.03(17) 5_667 .
O7 Mg5 Ca3 43.97(17) 1_565 .
O3 Mg5 Ca3 117.40(10) 5_677 .
O3 Mg5 Ca3 62.60(10) . .
O3 Mg5 Ca3 62.60(10) 6_557 .
O3 Mg5 Ca3 117.40(10) 2_675 .
Ca3 Mg5 Ca3 180.0 5_677 .
O7 Mg5 Ca2 55.73(3) 5_667 5_667
O7 Mg5 Ca2 124.27(3) 1_565 5_667
O3 Mg5 Ca2 62.90(11) 5_677 5_667
O3 Mg5 Ca2 117.10(11) . 5_667
O3 Mg5 Ca2 46.37(10) 6_557 5_667
O3 Mg5 Ca2 133.63(10) 2_675 5_667
Ca3 Mg5 Ca2 71.55(2) 5_677 5_667
Ca3 Mg5 Ca2 108.45(2) . 5_667
O7 Mg5 Ca2 55.73(3) 5_667 2_665
O7 Mg5 Ca2 124.27(3) 1_565 2_665
O3 Mg5 Ca2 133.63(10) 5_677 2_665
O3 Mg5 Ca2 46.37(10) . 2_665
O3 Mg5 Ca2 117.10(11) 6_557 2_665
O3 Mg5 Ca2 62.90(11) 2_675 2_665
Ca3 Mg5 Ca2 71.55(2) 5_677 2_665
Ca3 Mg5 Ca2 108.45(2) . 2_665
Ca2 Mg5 Ca2 109.45(4) 5_667 2_665
O7 Mg5 Ca2 124.27(3) 5_667 1_565
O7 Mg5 Ca2 55.73(3) 1_565 1_565
O3 Mg5 Ca2 117.10(11) 5_677 1_565
O3 Mg5 Ca2 62.90(11) . 1_565
O3 Mg5 Ca2 133.63(10) 6_557 1_565
O3 Mg5 Ca2 46.37(10) 2_675 1_565
Ca3 Mg5 Ca2 108.45(2) 5_677 1_565
Ca3 Mg5 Ca2 71.55(2) . 1_565
Ca2 Mg5 Ca2 180.0 5_667 1_565
Ca2 Mg5 Ca2 70.55(4) 2_665 1_565
O7 Mg5 Ca2 124.27(3) 5_667 6_567
O7 Mg5 Ca2 55.73(3) 1_565 6_567
O3 Mg5 Ca2 46.37(10) 5_677 6_567
O3 Mg5 Ca2 133.63(10) . 6_567
O3 Mg5 Ca2 62.90(11) 6_557 6_567
O3 Mg5 Ca2 117.10(11) 2_675 6_567
Ca3 Mg5 Ca2 108.45(2) 5_677 6_567
Ca3 Mg5 Ca2 71.55(2) . 6_567
Ca2 Mg5 Ca2 70.55(4) 5_667 6_567
Ca2 Mg5 Ca2 180.0 2_665 6_567
Ca2 Mg5 Ca2 109.45(4) 1_565 6_567
Si3 O1 Ca1 124.2(2) . 4_466
Si3 O1 Ca1 139.0(2) . 2_666
Ca1 O1 Ca1 96.28(14) 4_466 2_666
Si3 O1 Ca4 91.05(17) . 7_566
Ca1 O1 Ca4 96.90(14) 4_466 7_566
Ca1 O1 Ca4 90.30(13) 2_666 7_566
Si3 O1 Ca2 89.11(17) . 6_557
Ca1 O1 Ca2 85.62(12) 4_466 6_557
Ca1 O1 Ca2 87.50(13) 2_666 6_557
Ca4 O1 Ca2 176.83(17) 7_566 6_557
Si2 O2 Ca1 165.8(2) . .
Si2 O2 Ca2 98.62(18) . 5_666
Ca1 O2 Ca2 95.36(15) . 5_666
Si2 O2 Ca4 85.69(17) . 1_565
Ca1 O2 Ca4 94.53(14) . 1_565
Ca2 O2 Ca4 99.60(14) 5_666 1_565
Si2 O2 Ca1 92.08(18) . 3_645
Ca1 O2 Ca1 86.79(12) . 3_645
Ca2 O2 Ca1 84.10(12) 5_666 3_645
Ca4 O2 Ca1 175.92(18) 1_565 3_645
Si2 O2 Ca3 78.70(16) . 7_675
Ca1 O2 Ca3 87.36(12) . 7_675
Ca2 O2 Ca3 158.07(17) 5_666 7_675
Ca4 O2 Ca3 101.87(13) 1_565 7_675
Ca1 O2 Ca3 74.32(10) 3_645 7_675
Si1 O3 Mg5 144.6(2) . .
Si1 O3 Ca2 102.62(19) . 2_665
Mg5 O3 Ca2 93.53(14) . 2_665
Si1 O3 Ca5 111.6(2) . .
Mg5 O3 Ca5 93.09(14) . .
Ca2 O3 Ca5 106.53(15) 2_665 .
Si1 O3 Ca3 79.98(15) . .
Mg5 O3 Ca3 78.11(12) . .
Ca2 O3 Ca3 167.48(18) 2_665 .
Ca5 O3 Ca3 83.43(12) . .
Si1 O3 Ca2 71.14(15) . 1_565
Mg5 O3 Ca2 77.97(12) . 1_565
Ca2 O3 Ca2 89.12(13) 2_665 1_565
Ca5 O3 Ca2 162.54(16) . 1_565
Ca3 O3 Ca2 80.08(10) . 1_565
Si1 O4 Ca3 105.34(19) . .
Si1 O4 Ca1 159.8(2) . 5_676
Ca3 O4 Ca1 92.87(14) . 5_676
Si1 O4 Ca1 94.22(17) . 7_576
Ca3 O4 Ca1 101.42(15) . 7_576
Ca1 O4 Ca1 90.66(12) 5_676 7_576
Si1 O4 Ca2 81.07(15) . 1_565
Ca3 O4 Ca2 101.04(14) . 1_565
Ca1 O4 Ca2 86.93(12) 5_676 1_565
Ca1 O4 Ca2 157.50(17) 7_576 1_565
Si1 O4 Ca4 81.41(15) . 5_666
Ca3 O4 Ca4 173.03(16) . 5_666
Ca1 O4 Ca4 80.74(11) 5_676 5_666
Ca1 O4 Ca4 76.04(10) 7_576 5_666
Ca2 O4 Ca4 81.50(11) 1_565 5_666
Si3 O5 Ca3 133.2(3) . .
Si3 O5 Ca5 116.5(3) . .
Ca3 O5 Ca5 110.3(2) . .
Si1 O6 Ca2 158.2(3) . .
Si1 O6 Ca1 92.70(18) . 7_576
Ca2 O6 Ca1 91.49(14) . 7_576
Si1 O6 Ca6 96.35(19) . .
Ca2 O6 Ca6 98.05(14) . .
Ca1 O6 Ca6 127.20(16) 7_576 .
Si3 O7 Mg5 152.9(4) . 1_545
Si3 O7 Ca3 107.3(3) . 1_545
Mg5 O7 Ca3 99.8(2) 1_545 1_545
Si3 O7 Ca2 88.09(12) . 6_557
Mg5 O7 Ca2 87.60(11) 1_545 6_557
Ca3 O7 Ca2 99.19(12) 1_545 6_557
Si3 O7 Ca2 88.09(12) . .
Mg5 O7 Ca2 87.60(11) 1_545 .
Ca3 O7 Ca2 99.19(12) 1_545 .
Ca2 O7 Ca2 161.5(2) 6_557 .
Si2 O8 Mg4 141.1(3) . .
Si2 O8 Ca6 118.8(3) . .
Mg4 O8 Ca6 100.2(2) . .
Si2 O8 Ca2 87.07(11) . 2_665
Mg4 O8 Ca2 85.76(12) . 2_665
Ca6 O8 Ca2 100.55(11) . 2_665
Si2 O8 Ca2 87.07(11) . 5_666
Mg4 O8 Ca2 85.76(12) . 5_666
Ca6 O8 Ca2 100.55(11) . 5_666
Ca2 O8 Ca2 158.3(2) 2_665 5_666
Si2 O9 Ca4 149.7(4) . .
Si2 O9 Ca1 96.61(14) . 8_756
Ca4 O9 Ca1 90.22(13) . 8_756
Si2 O9 Ca1 96.61(14) . 3_645
Ca4 O9 Ca1 90.22(13) . 3_645
Ca1 O9 Ca1 152.8(3) 8_756 3_645
Si2 O9 Ca3 84.5(2) . 7_675
Ca4 O9 Ca3 125.8(2) . 7_675
Ca1 O9 Ca3 78.88(13) 8_756 7_675
Ca1 O9 Ca3 78.88(13) 3_645 7_675
Si1 O10 Mg4 165.6(3) . .
Si1 O10 Ca2 86.56(18) . 1_565
Mg4 O10 Ca2 91.65(17) . 1_565
Si1 O10 Ca4 101.1(2) . 5_666
Mg4 O10 Ca4 93.33(16) . 5_666
Ca2 O10 Ca4 96.31(15) 1_565 5_666
Si1 O10 Ca6 95.7(2) . .
Mg4 O10 Ca6 84.40(14) . .
Ca2 O10 Ca6 172.65(19) 1_565 .
Ca4 O10 Ca6 90.12(14) 5_666 .
Si1 O10 Ca2 83.97(18) . 2_665
Mg4 O10 Ca2 81.67(14) . 2_665
Ca2 O10 Ca2 89.08(14) 1_565 2_665
Ca4 O10 Ca2 172.78(17) 5_666 2_665
Ca6 O10 Ca2 84.22(12) . 2_665

loop_
_geom_bond_atom_site_label_1
_geom_bond_atom_site_label_2
_geom_bond_distance
_geom_bond_site_symmetry_2
Ca1 O1 2.308(4) 4_566
Ca1 O2 2.365(4) .
Ca1 O1 2.377(4) 2_664
Ca1 O4 2.424(4) 5_676
Ca1 O4 2.482(4) 7_675
Ca1 O6 2.552(4) 7_675
Ca1 O9 2.5931(17) 3_655
Ca1 O2 2.702(4) 3_655
Ca1 Si1 3.0722(17) 7_675
Ca1 Si2 3.2013(17) 3_655
Ca1 Ca3 3.4453(16) 5_676
Ca1 Ca2 3.4484(15) 7_675
Ca2 O6 2.253(4) .
Ca2 O3 2.430(4) 2_665
Ca2 O2 2.439(4) 5_666
Ca2 O10 2.567(5) 1_545
Ca2 O4 2.729(4) 1_545
Ca2 O1 2.745(4) 6_557
Ca2 O8 2.7554(16) 5_666
Ca2 O7 2.7717(15) .
Ca2 O10 2.938(5) 2_665
Ca2 Si1 2.9570(18) 1_545
Ca2 O3 3.050(4) 1_545
Ca2 Si2 3.1251(15) 5_666
Ca3 O5 2.212(6) .
Ca3 O4 2.330(4) 6_557
Ca3 O4 2.330(4) .
Ca3 O7 2.355(6) 1_565
Ca3 O9 2.823(6) 7_576
Ca3 O2 2.990(4) 7_576
Ca3 O2 2.990(4) 4_466
Ca3 O3 3.033(4) 6_557
Ca3 O3 3.033(4) .
Ca3 Si2 3.110(3) 7_576
Ca3 Si1 3.1823(17) 6_557
Ca3 Si1 3.1823(17) .
Ca4 O9 2.327(6) .
Ca4 O1 2.544(4) 7_665
Ca4 O1 2.544(4) 4_556
Ca4 O10 2.579(5) 5_666
Ca4 O10 2.579(5) 2_665
Ca4 O2 2.579(4) 1_545
Ca4 O2 2.579(4) 6_546
Ca4 Si2 2.942(3) 1_545
Ca4 Si3 3.040(2) 7_665
Ca4 O4 3.126(4) 2_665
Ca4 O4 3.126(4) 5_666
Ca4 Si1 3.3051(16) 5_666
Ca5 O5 2.275(5) 5_667
Ca5 O5 2.275(5) .
Ca5 O3 2.465(4) 2_665
Ca5 O3 2.465(4) 5_667
Ca5 O3 2.465(4) 6_557
Ca5 O3 2.465(4) .
Ca5 Si3 3.309(2) 5_667
Ca5 Si3 3.309(2) .
Ca5 Mg5 3.3656(4) 1_545
Ca5 Mg5 3.3656(4) .
Ca5 Si1 3.4172(14) 5_667
Ca5 Si1 3.4172(14) 2_665
Ca6 O8 2.305(5) .
Ca6 O8 2.305(5) 5_666
Ca6 O10 2.881(4) 5_666
Ca6 O10 2.881(4) 2_665
Ca6 O10 2.881(4) .
Ca6 O10 2.881(4) 6_556
Ca6 O6 2.886(4) 2_665
Ca6 O6 2.886(4) 5_666
Ca6 O6 2.886(4) .
Ca6 O6 2.886(4) 6_556
Ca6 Mg4 3.3656(4) 1_545
Ca6 Mg4 3.3656(4) .
Si1 O6 1.594(4) .
Si1 O3 1.627(4) .
Si1 O10 1.629(4) .
Si1 O4 1.637(4) .
Si1 Ca2 2.9570(18) 1_565
Si1 Ca1 3.0722(17) 7_576
Si1 Ca2 3.2065(17) 2_665
Si1 Ca4 3.3051(16) 5_666
Si2 O9 1.603(6) .
Si2 O8 1.622(6) .
Si2 O2 1.622(4) 6_556
Si2 O2 1.622(4) .
Si2 Ca4 2.942(3) 1_565
Si2 Ca3 3.110(3) 7_675
Si2 Ca2 3.1251(15) 2_665
Si2 Ca2 3.1251(15) 5_666
Si2 Ca1 3.2013(17) 8_756
Si2 Ca1 3.2013(17) 3_645
Si3 O5 1.594(6) .
Si3 O1 1.619(4) 6_557
Si3 O1 1.619(4) .
Si3 O7 1.623(6) .
Si3 Ca4 3.040(2) 7_566
Si3 Ca2 3.1649(15) 6_557
Si3 Ca3 3.233(3) 1_545
Si3 Ca1 3.4847(15) 4_466
Si3 Ca1 3.4847(15) 7_576
Mg4 O10 2.043(4) 2_675
Mg4 O10 2.043(4) 6_556
Mg4 O10 2.043(4) .
Mg4 O10 2.043(4) 5_676
Mg4 O8 2.079(6) .
Mg4 O8 2.079(6) 5_676
Mg4 Ca2 3.3271(12) 2_665
Mg4 Ca2 3.3271(12) 5_666
Mg4 Ca2 3.3271(12) 1_565
Mg4 Ca2 3.3271(12) 6_566
Mg4 Ca6 3.3657(4) 1_565
Mg5 O7 2.003(5) 5_667
Mg5 O7 2.003(5) 1_565
Mg5 O3 2.163(4) 5_677
Mg5 O3 2.163(4) .
Mg5 O3 2.163(4) 6_557
Mg5 O3 2.163(4) 2_675
Mg5 Ca3 3.3426(17) 5_677
Mg5 Ca2 3.3512(12) 5_667
Mg5 Ca2 3.3512(12) 2_665
Mg5 Ca2 3.3512(12) 1_565
Mg5 Ca2 3.3512(12) 6_567
O1 Ca1 2.308(4) 4_466
O1 Ca1 2.377(4) 2_666
O1 Ca4 2.544(4) 7_566
O1 Ca2 2.745(4) 6_557
O2 Ca2 2.439(4) 5_666
O2 Ca4 2.579(4) 1_565
O2 Ca1 2.702(4) 3_645
O2 Ca3 2.990(4) 7_675
O3 Ca2 2.430(4) 2_665
O3 Ca2 3.050(4) 1_565
O4 Ca1 2.424(4) 5_676
O4 Ca1 2.482(4) 7_576
O4 Ca2 2.729(4) 1_565
O4 Ca4 3.126(4) 5_666
O6 Ca1 2.552(4) 7_576
O7 Mg5 2.003(5) 1_545
O7 Ca3 2.355(6) 1_545
O7 Ca2 2.7717(15) 6_557
O8 Ca2 2.7554(16) 2_665
O8 Ca2 2.7554(16) 5_666
O9 Ca1 2.5931(17) 8_756
O9 Ca1 2.5931(17) 3_645
O9 Ca3 2.823(6) 7_675
O10 Ca2 2.567(5) 1_565
O10 Ca4 2.579(5) 5_666
O10 Ca2 2.938(5) 2_665
